data_4125059
loop_
_publ_author_name
'An, Tao'
'Baikie, Tom'
'Orera, Alodia'
'Piltz, Ross O.'
'Meven, Martin'
'Slater, Peter R.'
'Wei, Jun'
'Sanju\'an, Mar\'ia L'
'White, T. J.'

_publ_section_title
;
 Interstitial Oxide Ion Distribution and Transport Mechanism in
 Aluminum-Doped Neodymium Silicate Apatite Electrolytes.
;
_journal_issue 13
_journal_name_full 'Journal of the American Chemical Society'
_journal_page_first 4468
_journal_page_last 4483
_journal_paper_doi 10.1021/jacs.5b13409
_journal_volume 138
_journal_year 2016
_chemical_formula_iupac 'Nd9.33 Si6 O26'
_chemical_formula_sum 'Nd9.58 O25.84 Si6'
_chemical_formula_weight 1963.7
_chemical_melting_point ?
_chemical_name_systematic ' ?'
_space_group_IT_number 176
_symmetry_cell_setting hexagonal
_symmetry_Int_Tables_number 176
_symmetry_space_group_name_Hall '-P 6c'
_symmetry_space_group_name_H-M 'P 63/m'
_cell_angle_alpha 90
_cell_angle_beta 90
_cell_angle_gamma 120
_cell_formula_units_Z 1
_cell_length_a 9.5507
_cell_length_b 9.5507
_cell_length_c 7.0155
_cell_measurement_reflns_used 1930
_cell_measurement_temperature 100
_cell_measurement_theta_max 41.15
_cell_measurement_theta_min 2.46
_cell_volume 554.191
_computing_data_collection 'MAATEL/ANSTO control program'
_computing_data_reduction "'argonne_boxes (Wilkinson et al., 1988) & LaueG (Piltz, 2011)'"
_diffrn_ambient_temperature 100
_diffrn_measured_fraction_theta_full 0.79
_diffrn_measured_fraction_theta_max 0.75
_diffrn_measurement_device 'Laue image-plate diffractometer'
_diffrn_measurement_device_type KOALA
_diffrn_measurement_method Laue
_diffrn_radiation_probe neutron
_diffrn_radiation_type neutron
_diffrn_radiation_wavelength 0.71069
_diffrn_reflns_av_R_equivalents 0.0367
_diffrn_reflns_av_sigmaI/netI 0.0517
_diffrn_reflns_limit_h_max 14
_diffrn_reflns_limit_h_min 0
_diffrn_reflns_limit_k_max 14
_diffrn_reflns_limit_k_min -15
_diffrn_reflns_limit_l_max 12
_diffrn_reflns_limit_l_min -12
_diffrn_reflns_number 1930
_diffrn_reflns_theta_full 27.69
_diffrn_reflns_theta_max 41.15
_diffrn_reflns_theta_min 2.46
_diffrn_source 'nuclear reactor'
_diffrn_source_details 'thermal neutrons, supermirror guides'
_diffrn_source_type "'OPAL reactor, ANSTO, Lucas Heights, Australia'"
_exptl_absorpt_coefficient_mu 0.035
_exptl_absorpt_correction_type multi-scan
_exptl_absorpt_process_details "'R.H. Blessing, Acta Crystallogr., Sect A 1995, 51, 33-38. '"
_exptl_crystal_colour 'violet under sunlight'
_exptl_crystal_density_diffrn 5.8821
_exptl_crystal_density_meas ?
_exptl_crystal_density_method 'not measured'
_exptl_crystal_description irregular
_exptl_crystal_F_000 866
_exptl_crystal_size_max 0.15
_exptl_crystal_size_mid 0.1
_exptl_crystal_size_min 0.08
_refine_diff_density_max 1.72
_refine_diff_density_min -1.39
_refine_ls_extinction_coef 710(90)
_refine_ls_extinction_method 'B-C type 1 Gaussian isotropic (Becker & Coppens, 1974)'
_refine_ls_goodness_of_fit_gt 2.19
_refine_ls_goodness_of_fit_ref 2.02
_refine_ls_number_constraints 0
_refine_ls_number_parameters 46
_refine_ls_number_reflns 983
_refine_ls_number_restraints 0
_refine_ls_R_factor_all 0.0667
_refine_ls_R_factor_gt 0.0405
_refine_ls_shift/su_max 0.0044
_refine_ls_shift/su_mean 0.0010
_refine_ls_structure_factor_coef F
_refine_ls_weighting_details w=1/(\s^2^(F)+0.0001F^2^)
_refine_ls_weighting_scheme sigma
_refine_ls_wR_factor_gt 0.0434
_refine_ls_wR_factor_ref 0.0453
_reflns_number_gt 783
_reflns_number_total 983
_reflns_threshold_expression I>3\s(I)
_cod_data_source_file ja5b13409_si_004.cif
_cod_data_source_block I
_cod_depositor_comments
;
The following automatic conversions were performed:

'_chemical_melting_point' value 'not measured' was changed to '?' -
the value is undefined or not given.

'_exptl_crystal_density_meas' value 'not measured' was changed to '?'
- the value is perceived as not measured.

Automatic conversion script
Id: cif_fix_values 4268 2015-11-12 08:31:59Z antanas 
;
_cod_original_cell_volume 554.1913
_cod_database_code 4125059

loop_
_symmetry_equiv_pos_site_id
_symmetry_equiv_pos_as_xyz
1 x,y,z
2 -y,x-y,z
3 -x+y,-x,z
4 -x,-y,z+1/2
5 y,-x+y,z+1/2
6 x-y,x,z+1/2
7 -x,-y,-z
8 y,-x+y,-z
9 x-y,x,-z
10 x,y,-z+1/2
11 -y,x-y,-z+1/2
12 -x+y,-x,-z+1/2

loop_
_atom_site_label
_atom_site_type_symbol
_atom_site_fract_x
_atom_site_fract_y
_atom_site_fract_z
_atom_site_adp_type
_atom_site_U_iso_or_equiv
_atom_site_symmetry_multiplicity
_atom_site_occupancy
_atom_site_calc_flag
Nd1 Nd 0.333333 0.666667 -0.00087(11) Uani 0.0112(3) 4 0.895(5) d
Nd2 Nd 0.01024(7) 0.24016(7) 0.25 Uani 0.00532(19) 6 1 d
Si Si 0.40145(13) 0.37225(13) 0.25 Uani 0.0052(3) 6 1 d
O1 O 0.32282(13) 0.48720(13) 0.25 Uani 0.0167(4) 6 1 d
O2 O 0.59737(11) 0.47384(11) 0.25 Uani 0.0128(3) 6 1 d
O3 O 0.3532(2) 0.25515(13) 0.06161(16) Uani 0.0111(4) 12 0.763(5) d
O3' O 0.3038(7) 0.2446(5) 0.0863(5) Uani 0.0111(4) 12 0.237(5) d
O4 O 0 0 0.25 Uani 0.0238(7) 2 0.920(10) d

loop_
_atom_site_aniso_label
_atom_site_aniso_type_symbol
_atom_site_aniso_U_11
_atom_site_aniso_U_22
_atom_site_aniso_U_33
_atom_site_aniso_U_12
_atom_site_aniso_U_13
_atom_site_aniso_U_23
Nd1 Nd 0.0073(3) 0.0073(3) 0.0191(4) 0.00363(16) 0 0
Nd2 Nd 0.0038(2) 0.0052(3) 0.00548(19) 0.00113(19) 0 0
Si Si 0.0067(4) 0.0054(4) 0.0047(3) 0.0038(3) 0 0
O1 O 0.0263(5) 0.0232(5) 0.0131(3) 0.0216(4) 0 0
O2 O 0.0084(4) 0.0074(4) 0.0192(3) 0.0014(3) 0 0
O3 O 0.0196(7) 0.0122(3) 0.0057(3) 0.0110(4) -0.0040(4) -0.0032(2)
O3' O 0.0196(7) 0.0122(3) 0.0057(3) 0.0110(4) -0.0040(4) -0.0032(2)
O4 O 0.0110(7) 0.0110(7) 0.0494(13) 0.0055(4) 0 0

loop_
_atom_type_symbol
_atom_type_scat_length_neutron
_atom_type_scat_source
Nd 7.690 International_Tables_Vol_C
Si 4.149 International_Tables_Vol_C
O 5.803 International_Tables_Vol_C

loop_
_geom_angle_atom_site_label_1
_geom_angle_atom_site_label_2
_geom_angle_atom_site_label_3
_geom_angle_site_symmetry_1
_geom_angle_site_symmetry_3
_geom_angle
O1 Nd1 O1 . 2_665 73.08(4)
O1 Nd1 O1 . 3_565 73.08(5)
O1 Nd1 O2 . 4_664 93.26(3)
O1 Nd1 O2 . 5_564 153.55(4)
O1 Nd1 O2 . 6_554 125.40(3)
O1 Nd1 O3 . 7_665 87.64(4)
O1 Nd1 O3 . 8_565 139.74(5)
O1 Nd1 O3 . 9_555 67.53(4)
O1 Nd1 O1 2_665 3_565 73.08(4)
O1 Nd1 O2 2_665 4_664 125.40(4)
O1 Nd1 O2 2_665 5_564 93.26(3)
O1 Nd1 O2 2_665 6_554 153.55(5)
O1 Nd1 O3 2_665 7_665 67.53(4)
O1 Nd1 O3 2_665 8_565 87.64(5)
O1 Nd1 O3 2_665 9_555 139.74(5)
O1 Nd1 O2 3_565 4_664 153.55(3)
O1 Nd1 O2 3_565 5_564 125.40(5)
O1 Nd1 O2 3_565 6_554 93.26(4)
O1 Nd1 O3 3_565 7_665 139.74(5)
O1 Nd1 O3 3_565 8_565 67.53(4)
O1 Nd1 O3 3_565 9_555 87.64(5)
O2 Nd1 O2 4_664 5_564 76.04(4)
O2 Nd1 O2 4_664 6_554 76.04(4)
O2 Nd1 O3 4_664 7_665 59.13(3)
O2 Nd1 O3 4_664 8_565 126.17(4)
O2 Nd1 O3 4_664 9_555 66.05(5)
O2 Nd1 O2 5_564 6_554 76.04(3)
O2 Nd1 O3 5_564 7_665 66.05(4)
O2 Nd1 O3 5_564 8_565 59.13(4)
O2 Nd1 O3 5_564 9_555 126.17(4)
O2 Nd1 O3 6_554 7_665 126.17(4)
O2 Nd1 O3 6_554 8_565 66.05(4)
O2 Nd1 O3 6_554 9_555 59.13(5)
O3 Nd1 O3 7_665 8_565 117.61(4)
O3 Nd1 O3 7_665 9_555 117.61(7)
O3 Nd1 O3 8_565 9_555 117.61(6)
O1 Nd2 O2 . 3_565 98.27(4)
O1 Nd2 O3 . 2_555 145.38(4)
O1 Nd2 O3 . 6_555 67.98(4)
O1 Nd2 O3 . 9_555 67.98(4)
O1 Nd2 O3 . 11_555 145.38(4)
O1 Nd2 O3' . 2_555 151.70(9)
O1 Nd2 O3' . 6_555 78.01(14)
O1 Nd2 O3' . 9_555 78.01(14)
O1 Nd2 O3' . 11_555 151.70(9)
O1 Nd2 O4 . . 110.69(4)
O2 Nd2 O3 3_565 2_555 69.23(6)
O2 Nd2 O3 3_565 6_555 83.73(7)
O2 Nd2 O3 3_565 9_555 83.73(7)
O2 Nd2 O3 3_565 11_555 69.23(6)
O2 Nd2 O3' 3_565 2_555 78.4(2)
O2 Nd2 O3' 3_565 6_555 86.4(2)
O2 Nd2 O3' 3_565 9_555 86.4(2)
O2 Nd2 O3' 3_565 11_555 78.4(2)
O2 Nd2 O4 3_565 . 151.04(3)
O3 Nd2 O3 2_555 6_555 137.68(7)
O3 Nd2 O3 2_555 9_555 78.40(6)
O3 Nd2 O3 2_555 11_555 62.06(4)
O3 Nd2 O3' 2_555 2_555 10.3(2)
O3 Nd2 O3' 2_555 6_555 130.59(18)
O3 Nd2 O3' 2_555 9_555 69.31(16)
O3 Nd2 O3' 2_555 11_555 59.91(9)
O3 Nd2 O4 2_555 . 86.14(6)
O3 Nd2 O3 6_555 9_555 131.64(6)
O3 Nd2 O3 6_555 11_555 78.40(6)
O3 Nd2 O3' 6_555 2_555 138.13(11)
O3 Nd2 O3' 6_555 6_555 11.02(12)
O3 Nd2 O3' 6_555 9_555 142.66(13)
O3 Nd2 O3' 6_555 11_555 83.72(10)
O3 Nd2 O4 6_555 . 106.66(6)
O3 Nd2 O3 9_555 11_555 137.68(7)
O3 Nd2 O3' 9_555 2_555 83.72(10)
O3 Nd2 O3' 9_555 6_555 142.66(13)
O3 Nd2 O3' 9_555 9_555 11.02(12)
O3 Nd2 O3' 9_555 11_555 138.13(11)
O3 Nd2 O4 9_555 . 106.66(6)
O3 Nd2 O3' 11_555 2_555 59.91(9)
O3 Nd2 O3' 11_555 6_555 69.31(16)
O3 Nd2 O3' 11_555 9_555 130.59(18)
O3 Nd2 O3' 11_555 11_555 10.3(2)
O3 Nd2 O4 11_555 . 86.14(6)
O3' Nd2 O3' 2_555 6_555 129.17(17)
O3' Nd2 O3' 2_555 9_555 73.75(16)
O3' Nd2 O3' 2_555 11_555 55.82(12)
O3' Nd2 O4 2_555 . 76.1(2)
O3' Nd2 O3' 6_555 9_555 153.68(17)
O3' Nd2 O3' 6_555 11_555 73.75(16)
O3' Nd2 O4 6_555 . 99.24(18)
O3' Nd2 O3' 9_555 11_555 129.17(17)
O3' Nd2 O4 9_555 . 99.24(18)
O3' Nd2 O4 11_555 . 76.1(2)
O1 Si O2 . . 112.59(8)
O1 Si O3 . . 113.37(9)
O1 Si O3 . 10_555 113.37(9)
O1 Si O3' . . 103.2(3)
O1 Si O3' . 10_555 103.2(3)
O2 Si O3 . . 104.76(9)
O2 Si O3 . 10_555 104.76(9)
O2 Si O3' . . 121.1(2)
O2 Si O3' . 10_555 121.1(2)
O3 Si O3 . 10_555 107.25(8)
O3 Si O3' . . 16.4(2)
O3 Si O3' . 10_555 101.62(15)
O3 Si O3' 10_555 . 101.62(15)
O3 Si O3' 10_555 10_555 16.4(2)
O3' Si O3' . 10_555 92.25(19)
Nd1 O1 Nd1 . 10_555 93.14(5)
Nd1 O1 Nd2 . . 104.61(4)
Nd1 O1 Si . . 127.85(4)
Nd1 O1 O1 . 2_665 53.46(3)
Nd1 O1 O1 . 3_565 53.46(3)
Nd1 O1 O2 . . 109.70(3)
Nd1 O1 O3 . . 103.89(3)
Nd1 O1 O3 . 6_555 128.63(8)
Nd1 O1 O3 . 9_555 61.36(4)
Nd1 O1 O3 . 10_555 161.15(6)
Nd1 O1 O3' . . 106.20(9)
Nd1 O1 O3' . 10_555 160.64(10)
Nd1 O1 Nd2 10_555 . 104.61(4)
Nd1 O1 Si 10_555 . 127.85(4)
Nd1 O1 O1 10_555 2_665 53.46(3)
Nd1 O1 O1 10_555 3_565 53.46(3)
Nd1 O1 O2 10_555 . 109.70(3)
Nd1 O1 O3 10_555 . 161.15(6)
Nd1 O1 O3 10_555 6_555 61.36(4)
Nd1 O1 O3 10_555 9_555 128.63(8)
Nd1 O1 O3 10_555 10_555 103.89(3)
Nd1 O1 O3' 10_555 . 160.64(10)
Nd1 O1 O3' 10_555 10_555 106.20(9)
Nd2 O1 Si . . 95.29(6)
Nd2 O1 O1 . 2_665 141.53(7)
Nd2 O1 O1 . 3_565 81.53(5)
Nd2 O1 O2 . . 129.11(6)
Nd2 O1 O3 . . 79.13(5)
Nd2 O1 O3 . 6_555 50.55(3)
Nd2 O1 O3 . 9_555 50.55(3)
Nd2 O1 O3 . 10_555 79.13(5)
Nd2 O1 O3' . . 70.05(13)
Nd2 O1 O3' . 10_555 70.05(13)
Si O1 O1 . 2_665 123.19(7)
Si O1 O1 . 3_565 176.81(6)
Si O1 O2 . . 33.83(4)
Si O1 O3 . . 33.67(4)
Si O1 O3 . 6_555 101.26(7)
Si O1 O3 . 9_555 101.26(7)
Si O1 O3 . 10_555 33.67(4)
Si O1 O3' . . 38.17(14)
Si O1 O3' . 10_555 38.17(14)
O1 O1 O1 2_665 3_565 60.00(5)
O1 O1 O2 2_665 . 89.36(5)
O1 O1 O3 2_665 . 132.72(5)
O1 O1 O3 2_665 6_555 114.33(6)
O1 O1 O3 2_665 9_555 114.33(6)
O1 O1 O3 2_665 10_555 132.72(5)
O1 O1 O3' 2_665 . 141.08(11)
O1 O1 O3' 2_665 10_555 141.08(11)
O1 O1 O2 3_565 . 149.36(5)
O1 O1 O3 3_565 . 144.70(5)
O1 O1 O3 3_565 6_555 76.73(7)
O1 O1 O3 3_565 9_555 76.73(7)
O1 O1 O3 3_565 10_555 144.70(5)
O1 O1 O3' 3_565 . 139.63(14)
O1 O1 O3' 3_565 10_555 139.63(14)
O2 O1 O3 . . 57.10(5)
O2 O1 O3 . 6_555 120.49(6)
O2 O1 O3 . 9_555 120.49(6)
O2 O1 O3 . 10_555 57.10(5)
O2 O1 O3' . . 65.05(15)
O2 O1 O3' . 10_555 65.05(15)
O3 O1 O3 . 6_555 111.52(6)
O3 O1 O3 . 9_555 68.15(7)
O3 O1 O3 . 10_555 58.20(5)
O3 O1 O3' . . 9.10(13)
O3 O1 O3' . 10_555 57.15(11)
O3 O1 O3 6_555 9_555 98.90(6)
O3 O1 O3 6_555 10_555 68.15(7)
O3 O1 O3' 6_555 . 104.10(11)
O3 O1 O3' 6_555 10_555 63.14(14)
O3 O1 O3 9_555 10_555 111.52(6)
O3 O1 O3' 9_555 . 63.14(14)
O3 O1 O3' 9_555 10_555 104.10(11)
O3 O1 O3' 10_555 . 57.15(11)
O3 O1 O3' 10_555 10_555 9.10(13)
O3' O1 O3' . 10_555 54.46(13)
Nd1 O2 Nd1 4_665 7_665 89.33(4)
Nd1 O2 Nd2 4_665 2_665 115.90(3)
Nd1 O2 Si 4_665 . 102.48(5)
Nd1 O2 O1 4_665 . 123.70(3)
Nd1 O2 O3 4_665 . 107.43(5)
Nd1 O2 O3 4_665 3_665 99.71(6)
Nd1 O2 O3 4_665 10_555 65.19(5)
Nd1 O2 O3 4_665 12_665 61.13(4)
Nd1 O2 O3' 4_665 . 107.40(11)
Nd1 O2 O3' 4_665 10_555 73.87(12)
Nd1 O2 Nd2 7_665 2_665 115.90(3)
Nd1 O2 Si 7_665 . 102.48(5)
Nd1 O2 O1 7_665 . 123.70(3)
Nd1 O2 O3 7_665 . 65.19(5)
Nd1 O2 O3 7_665 3_665 61.13(4)
Nd1 O2 O3 7_665 10_555 107.43(5)
Nd1 O2 O3 7_665 12_665 99.71(6)
Nd1 O2 O3' 7_665 . 73.87(12)
Nd1 O2 O3' 7_665 10_555 107.40(11)
Nd2 O2 Si 2_665 . 124.43(8)
Nd2 O2 O1 2_665 . 90.85(5)
Nd2 O2 O3 2_665 . 136.62(5)
Nd2 O2 O3 2_665 3_665 57.20(5)
Nd2 O2 O3 2_665 10_555 136.62(5)
Nd2 O2 O3 2_665 12_665 57.20(5)
Nd2 O2 O3' 2_665 . 135.28(13)
Nd2 O2 O3' 2_665 10_555 135.28(13)
Si O2 O1 . . 33.58(6)
Si O2 O3 . . 37.90(5)
Si O2 O3 . 3_665 152.21(3)
Si O2 O3 . 10_555 37.90(5)
Si O2 O3 . 12_665 152.21(3)
Si O2 O3' . . 29.16(12)
Si O2 O3' . 10_555 29.16(12)
O1 O2 O3 . . 62.02(6)
O1 O2 O3 . 3_665 135.17(6)
O1 O2 O3 . 10_555 62.02(6)
O1 O2 O3 . 12_665 135.17(6)
O1 O2 O3' . . 54.40(14)
O1 O2 O3' . 10_555 54.40(14)
O3 O2 O3 . 3_665 118.57(5)
O3 O2 O3 . 10_555 61.52(4)
O3 O2 O3 . 12_665 162.22(9)
O3 O2 O3' . . 8.75(12)
O3 O2 O3' . 10_555 55.35(8)
O3 O2 O3 3_665 10_555 162.22(9)
O3 O2 O3 3_665 12_665 55.22(4)
O3 O2 O3' 3_665 . 126.56(9)
O3 O2 O3' 3_665 10_555 167.41(14)
O3 O2 O3 10_555 12_665 118.57(5)
O3 O2 O3' 10_555 . 55.35(8)
O3 O2 O3' 10_555 10_555 8.75(12)
O3 O2 O3' 12_665 . 167.41(14)
O3 O2 O3' 12_665 10_555 126.56(9)
O3' O2 O3' . 10_555 48.45(11)
Nd1 O3 Nd2 7_665 3_555 104.44(8)
Nd1 O3 Nd2 7_665 5_554 105.20(6)
Nd1 O3 Si 7_665 . 92.48(9)
Nd1 O3 O1 7_665 . 113.71(5)
Nd1 O3 O1 7_665 5_554 51.11(4)
Nd1 O3 O2 7_665 . 55.68(5)
Nd1 O3 O2 7_665 2_655 52.82(5)
Nd1 O3 O3 7_665 10_555 98.97(8)
Nd1 O3 O3' 7_665 . 166.9(5)
Nd1 O3 O3' 7_665 8_555 90.18(12)
Nd1 O3 O3' 7_665 10_555 108.84(16)
Nd2 O3 Nd2 3_555 5_554 114.19(5)
Nd2 O3 Si 3_555 . 95.29(6)
Nd2 O3 O1 3_555 . 111.84(5)
Nd2 O3 O1 3_555 5_554 98.48(6)
Nd2 O3 O2 3_555 . 108.55(6)
Nd2 O3 O2 3_555 2_655 53.57(4)
Nd2 O3 O3 3_555 10_555 58.97(3)
Nd2 O3 O3' 3_555 . 71.2(6)
Nd2 O3 O3' 3_555 8_555 53.00(8)
Nd2 O3 O3' 3_555 10_555 57.87(11)
Nd2 O3 Si 5_554 . 139.63(12)
Nd2 O3 O1 5_554 . 107.41(8)
Nd2 O3 O1 5_554 5_554 61.47(4)
Nd2 O3 O2 5_554 . 136.64(5)
Nd2 O3 O2 5_554 2_655 135.20(7)
Nd2 O3 O3 5_554 10_555 155.82(11)
Nd2 O3 O3' 5_554 . 87.7(5)
Nd2 O3 O3' 5_554 8_555 69.64(11)
Nd2 O3 O3' 5_554 10_555 145.95(18)
Si O3 O1 . . 32.96(7)
Si O3 O1 . 5_554 143.26(11)
Si O3 O2 . . 37.34(5)
Si O3 O2 . 2_655 84.26(8)
Si O3 O3 . 10_555 36.38(5)
Si O3 O3' . . 75.9(5)
Si O3 O3' . 8_555 147.65(12)
Si O3 O3' . 10_555 38.49(10)
O1 O3 O1 . 5_554 149.33(5)
O1 O3 O2 . . 60.87(4)
O1 O3 O2 . 2_655 117.11(5)
O1 O3 O3 . 10_555 60.90(5)
O1 O3 O3' . . 59.0(5)
O1 O3 O3' . 8_555 155.37(12)
O1 O3 O3' . 10_555 57.26(14)
O1 O3 O2 5_554 . 105.93(7)
O1 O3 O2 5_554 2_655 77.08(6)
O1 O3 O3 5_554 10_555 139.45(10)
O1 O3 O3' 5_554 . 140.8(5)
O1 O3 O3' 5_554 8_555 52.11(9)
O1 O3 O3' 5_554 10_555 147.08(18)
O2 O3 O2 . 2_655 68.39(6)
O2 O3 O3 . 10_555 59.24(4)
O2 O3 O3' . . 113.2(5)
O2 O3 O3' . 8_555 138.33(15)
O2 O3 O3' . 10_555 66.68(10)
O2 O3 O3 2_655 10_555 62.39(6)
O2 O3 O3' 2_655 . 118.8(6)
O2 O3 O3' 2_655 8_555 71.88(13)
O2 O3 O3' 2_655 10_555 70.39(17)
O3 O3 O3' 10_555 . 68.1(5)
O3 O3 O3' 10_555 8_555 111.44(10)
O3 O3 O3' 10_555 10_555 9.87(16)
O3' O3 O3' . 8_555 96.4(5)
O3' O3 O3' . 10_555 58.2(5)
O3' O3 O3' 8_555 10_555 110.83(13)
Nd2 O3' Nd2 3_555 5_554 117.33(16)
Nd2 O3' Si 3_555 . 100.9(2)
Nd2 O3' O1 3_555 . 123.61(15)
Nd2 O3' O2 3_555 . 105.23(19)
Nd2 O3' O3 3_555 . 98.5(8)
Nd2 O3' O3 3_555 9_555 128.7(2)
Nd2 O3' O3 3_555 10_555 62.22(10)
Nd2 O3' O3' 3_555 8_555 52.64(13)
Nd2 O3' O3' 3_555 9_555 121.6(2)
Nd2 O3' O3' 3_555 10_555 62.09(16)
Nd2 O3' O4 3_555 . 48.73(7)
Nd2 O3' Si 5_554 . 141.3(2)
Nd2 O3' O1 5_554 . 113.5(2)
Nd2 O3' O2 5_554 . 124.68(15)
Nd2 O3' O3 5_554 . 81.2(5)
Nd2 O3' O3 5_554 9_555 57.69(13)
Nd2 O3' O3 5_554 10_555 176.7(3)
Nd2 O3' O3' 5_554 8_555 67.75(14)
Nd2 O3' O3' 5_554 9_555 53.61(15)
Nd2 O3' O3' 5_554 10_555 166.8(4)
Nd2 O3' O4 5_554 . 102.59(16)
Si O3' O1 . . 38.66(15)
Si O3' O2 . . 29.72(13)
Si O3' O3 . . 87.7(5)
Si O3' O3 . 9_555 103.4(3)
Si O3' O3 . 10_555 39.89(9)
Si O3' O3' . 8_555 143.7(4)
Si O3' O3' . 9_555 111.6(3)
Si O3' O3' . 10_555 43.87(13)
Si O3' O4 . . 107.32(19)
O1 O3' O2 . . 60.55(9)
O1 O3' O3 . . 111.9(5)
O1 O3' O3 . 9_555 64.75(16)
O1 O3' O3 . 10_555 65.59(11)
O1 O3' O3' . 8_555 173.5(2)
O1 O3' O3' . 9_555 73.0(2)
O1 O3' O3' . 10_555 62.77(18)
O1 O3' O4 . . 98.26(19)
O2 O3' O3 . . 58.1(4)
O2 O3' O3 . 9_555 118.02(18)
O2 O3' O3 . 10_555 57.97(9)
O2 O3' O3' . 8_555 124.5(3)
O2 O3' O3' . 9_555 127.1(2)
O2 O3' O3' . 10_555 65.77(15)
O2 O3' O4 . . 132.43(13)
O3 O3' O3 . 9_555 126.8(6)
O3 O3' O3 . 10_555 102.0(6)
O3 O3' O3' . 8_555 74.5(6)
O3 O3' O3' . 9_555 128.8(6)
O3 O3' O3' . 10_555 111.9(7)
O3 O3' O4 . . 145.3(7)
O3 O3' O3 9_555 10_555 119.7(2)
O3 O3' O3' 9_555 8_555 112.66(18)
O3 O3' O3' 9_555 9_555 9.06(11)
O3 O3' O3' 9_555 10_555 111.4(3)
O3 O3' O4 9_555 . 80.93(17)
O3 O3' O3' 10_555 8_555 112.8(2)
O3 O3' O3' 10_555 9_555 123.5(3)
O3 O3' O3' 10_555 10_555 9.87(17)
O3 O3' O4 10_555 . 74.61(10)
O3' O3' O3' 8_555 9_555 104.1(2)
O3' O3' O3' 8_555 10_555 114.4(2)
O3' O3' O4 8_555 . 75.27(12)
O3' O3' O3' 9_555 10_555 114.4(3)
O3' O3' O4 9_555 . 75.27(18)
O3' O3' O4 10_555 . 66.68(15)
Nd2 O4 Nd2 . 2_555 120.00(3)
Nd2 O4 Nd2 . 3_555 120.00(2)
Nd2 O4 O3' . . 70.28(13)
Nd2 O4 O3' . 2_555 55.19(13)
Nd2 O4 O3' . 3_555 155.28(11)
Nd2 O4 O3' . 10_555 70.28(13)
Nd2 O4 O3' . 11_555 55.19(13)
Nd2 O4 O3' . 12_555 155.28(11)
Nd2 O4 Nd2 2_555 3_555 120.00(3)
Nd2 O4 O3' 2_555 . 155.28(7)
Nd2 O4 O3' 2_555 2_555 70.28(12)
Nd2 O4 O3' 2_555 3_555 55.19(14)
Nd2 O4 O3' 2_555 10_555 155.28(7)
Nd2 O4 O3' 2_555 11_555 70.28(12)
Nd2 O4 O3' 2_555 12_555 55.19(14)
Nd2 O4 O3' 3_555 . 55.19(13)
Nd2 O4 O3' 3_555 2_555 155.28(7)
Nd2 O4 O3' 3_555 3_555 70.28(16)
Nd2 O4 O3' 3_555 10_555 55.19(13)
Nd2 O4 O3' 3_555 11_555 155.28(7)
Nd2 O4 O3' 3_555 12_555 70.28(16)
O3' O4 O3' . 2_555 105.36(15)
O3' O4 O3' . 3_555 105.36(16)
O3' O4 O3' . 10_555 46.64(10)
O3' O4 O3' . 11_555 125.34(18)
O3' O4 O3' . 12_555 125.3(2)
O3' O4 O3' 2_555 3_555 105.4(2)
O3' O4 O3' 2_555 10_555 125.34(18)
O3' O4 O3' 2_555 11_555 46.64(12)
O3' O4 O3' 2_555 12_555 125.34(18)
O3' O4 O3' 3_555 10_555 125.3(2)
O3' O4 O3' 3_555 11_555 125.34(18)
O3' O4 O3' 3_555 12_555 46.64(12)
O3' O4 O3' 10_555 11_555 105.36(15)
O3' O4 O3' 10_555 12_555 105.36(16)
O3' O4 O3' 11_555 12_555 105.4(2)

loop_
_geom_bond_atom_site_label_1
_geom_bond_atom_site_label_2
_geom_bond_site_symmetry_2
_geom_bond_distance
Nd1 O1 . 2.4235(11)
Nd1 O1 2_665 2.4235(9)
Nd1 O1 3_565 2.4235(14)
Nd1 O2 4_664 2.4863(10)
Nd1 O2 5_564 2.4863(10)
Nd1 O2 6_554 2.4863(11)
Nd1 O3 7_665 2.733(2)
Nd1 O3 8_565 2.733(3)
Nd1 O3 9_555 2.7326(17)
Nd2 O1 . 2.7268(10)
Nd2 O2 3_565 2.4541(17)
Nd2 O3 2_555 2.5638(12)
Nd2 O3 6_555 2.3964(12)
Nd2 O3 9_555 2.3964(12)
Nd2 O3 11_555 2.5638(12)
Nd2 O3' 2_555 2.454(4)
Nd2 O3' 6_555 2.423(4)
Nd2 O3' 9_555 2.423(4)
Nd2 O3' 11_555 2.454(4)
Nd2 O4 . 2.2464(7)
Si O1 . 1.611(2)
Si O2 . 1.6208(14)
Si O3 . 1.6415(13)
Si O3 10_555 1.6415(13)
Si O3' . 1.593(4)
Si O3' 10_555 1.593(4)
O1 O1 2_665 2.8858(18)
O1 O1 3_565 2.886(2)
O1 O2 . 2.6883(19)
O1 O3 . 2.718(2)
O1 O3 6_555 2.8771(17)
O1 O3 9_555 2.8771(17)
O1 O3 10_555 2.718(2)
O1 O3' . 2.510(5)
O1 O3' 10_555 2.510(5)
O2 O3 . 2.5839(15)
O2 O3 3_665 2.852(2)
O2 O3 10_555 2.5839(15)
O2 O3 12_665 2.852(2)
O2 O3' . 2.799(5)
O2 O3' 10_555 2.799(5)
O3 O3 10_555 2.6433(16)
O3 O3' . 0.464(7)
O3 O3' 8_555 2.838(7)
O3 O3' 10_555 2.507(4)
O3' O3' 8_555 2.926(9)
O3' O3' 9_555 2.926(11)
O3' O3' 10_555 2.297(5)
O3' O4 . 2.901(4)
